data_4123175
loop_
_publ_author_name
'Fieser, Megan E.'
'MacDonald, Matthew R.'
'Krull, Brandon T.'
'Bates, Jefferson E.'
'Ziller, Joseph W.'
'Furche, Filipp'
'Evans, William J.'

_publ_section_title
;
 Structural, Spectroscopic, and Theoretical Comparison of Traditional vs
 Recently Discovered Ln(2+) Ions in the
 [K(2.2.2-cryptand)][(C5H4SiMe3)3Ln] Complexes: The Variable Nature of
 Dy(2+) and Nd(2+).
;
_journal_issue 1
_journal_name_full 'Journal of the American Chemical Society'
_journal_page_first 369
_journal_page_last 382
_journal_paper_doi 10.1021/ja510831n
_journal_volume 137
_journal_year 2015
_chemical_formula_sum 'C24 H39 Si3 Yb'
_chemical_formula_weight 584.86
_chemical_name_systematic
; 
 ? 
;
_space_group_crystal_system orthorhombic
_space_group_IT_number 61
_space_group_name_Hall '-P 2ac 2ab'
_space_group_name_H-M_alt 'P b c a'
_symmetry_space_group_name_Hall '-P 2ac 2ab'
_symmetry_space_group_name_H-M 'P b c a'
_atom_sites_solution_hydrogens difmap
_atom_sites_solution_primary direct
_atom_sites_solution_secondary difmap
_audit_creation_method SHELXL-2013
_cell_angle_alpha 90
_cell_angle_beta 90
_cell_angle_gamma 90
_cell_formula_units_Z 8
_cell_length_a 8.1548(8)
_cell_length_b 22.333(2)
_cell_length_c 28.580(3)
_cell_measurement_reflns_used 9975
_cell_measurement_temperature 138(2)
_cell_measurement_theta_max 28.63
_cell_measurement_theta_min 2.75
_cell_volume 5205.0(9)
_computing_cell_refinement 'Bruker SAINT 8.34a, 2013'
_computing_data_collection 'Bruker APEX2 2013.10-0, 2013'
_computing_data_reduction 'Bruker SAINT 8.34a, 2013'
_computing_molecular_graphics 'Bruker SHELXTL'
_computing_publication_material 'Bruker SHELXTL'
_computing_structure_refinement 'SHELXL-2013 (Sheldrick, 2013)'
_computing_structure_solution 'Bruker SHELXTL 2013/1'
_diffrn_ambient_temperature 138(2)
_diffrn_measured_fraction_theta_full 1.000
_diffrn_measured_fraction_theta_max 0.958
_diffrn_measurement_device_type 'Bruker SMART APEX II CCD'
_diffrn_measurement_method '\f and \w scans'
_diffrn_radiation_type MoK\a
_diffrn_radiation_wavelength 0.71073
_diffrn_reflns_av_R_equivalents 0.0597
_diffrn_reflns_av_unetI/netI 0.0301
_diffrn_reflns_Laue_measured_fraction_full 1.000
_diffrn_reflns_Laue_measured_fraction_max 0.958
_diffrn_reflns_limit_h_max 10
_diffrn_reflns_limit_h_min -10
_diffrn_reflns_limit_k_max 29
_diffrn_reflns_limit_k_min -29
_diffrn_reflns_limit_l_max 38
_diffrn_reflns_limit_l_min -37
_diffrn_reflns_number 58009
_diffrn_reflns_point_group_measured_fraction_full 1.000
_diffrn_reflns_point_group_measured_fraction_max 0.958
_diffrn_reflns_theta_full 25.242
_diffrn_reflns_theta_max 28.751
_diffrn_reflns_theta_min 1.425
_diffrn_source 'fine-focus sealed tube'
_exptl_absorpt_coefficient_mu 3.739
_exptl_absorpt_correction_T_max 0.6671
_exptl_absorpt_correction_T_min 0.2782
_exptl_absorpt_correction_type numerical
_exptl_absorpt_process_details 'Bruker SADABS 2012/1'
_exptl_crystal_colour green
_exptl_crystal_density_diffrn 1.493
_exptl_crystal_density_meas ?
_exptl_crystal_density_method not_measured
_exptl_crystal_description irregular
_exptl_crystal_F_000 2360
_exptl_crystal_size_max 0.441
_exptl_crystal_size_mid 0.226
_exptl_crystal_size_min 0.150
_refine_diff_density_max 1.847
_refine_diff_density_min -0.919
_refine_diff_density_rms 0.094
_refine_ls_extinction_method none
_refine_ls_goodness_of_fit_ref 1.044
_refine_ls_hydrogen_treatment refall
_refine_ls_matrix_type full
_refine_ls_number_parameters 409
_refine_ls_number_reflns 6468
_refine_ls_number_restraints 0
_refine_ls_restrained_S_all 1.044
_refine_ls_R_factor_all 0.0263
_refine_ls_R_factor_gt 0.0211
_refine_ls_shift/su_max 0.001
_refine_ls_shift/su_mean 0.000
_refine_ls_structure_factor_coef Fsqd
_refine_ls_weighting_details 'w=1/[\s^2^(Fo^2^)+(0.0144P)^2^+6.0868P] where P=(Fo^2^+2Fc^2^)/3'
_refine_ls_weighting_scheme calc
_refine_ls_wR_factor_gt 0.0487
_refine_ls_wR_factor_ref 0.0510
_reflns_Friedel_coverage 0.000
_reflns_number_gt 5635
_reflns_number_total 6468
_reflns_threshold_expression 'I > 2\s(I)'
_cod_data_source_file ja510831n_si_003.cif
_cod_data_source_block mef21
_cod_depositor_comments
;
The following automatic conversions were performed:

'_exptl_crystal_density_meas' value 'not_measured' was changed to '?'
- the value is perceived as not measured.

Automatic conversion script
Id: cif_fix_values 3008 2015-01-20 13:52:24Z robertas 

 Adding full bibliography for 4123164--4123176.cif.
;
_cod_original_cell_volume 5205.1(8)
_cod_database_code 4123175
_shelx_space_group_comment
; 
The symmetry employed for this shelxl refinement is uniquely defined 
by the following loop, which should always be used as a source of 
symmetry information in preference to the above space-group names. 
They are only intended as comments. 
;
_shelx_estimated_absorpt_t_min 0.289
_shelx_estimated_absorpt_t_max 0.604
_shelxl_version_number 2013-4

loop_
_space_group_symop_operation_xyz
'x, y, z'
'-x+1/2, -y, z+1/2'
'-x, y+1/2, -z+1/2'
'x+1/2, -y+1/2, -z'
'-x, -y, -z'
'x-1/2, y, -z-1/2'
'x, -y-1/2, z-1/2'
'-x-1/2, y-1/2, z'

loop_
_atom_site_label
_atom_site_type_symbol
_atom_site_fract_x
_atom_site_fract_y
_atom_site_fract_z
_atom_site_U_iso_or_equiv
_atom_site_adp_type
_atom_site_occupancy
_atom_site_site_symmetry_order
_atom_site_calc_flag
Yb1 Yb 0.07250(2) 0.27001(2) 0.12412(2) 0.01148(4) Uani 1 1 d
Si1 Si 0.21889(8) 0.39920(3) 0.02725(2) 0.01858(13) Uani 1 1 d
Si2 Si -0.22898(8) 0.41148(3) 0.14932(2) 0.01831(13) Uani 1 1 d
Si3 Si 0.23538(8) 0.11769(3) 0.17967(2) 0.02021(14) Uani 1 1 d
C1 C 0.1327(3) 0.27178(10) 0.03183(8) 0.0177(5) Uani 1 1 d
C2 C 0.2001(3) 0.21876(11) 0.04959(8) 0.0219(5) Uani 1 1 d
C3 C 0.3346(3) 0.23432(11) 0.07827(8) 0.0202(5) Uani 1 1 d
C4 C 0.3459(3) 0.29692(11) 0.07915(8) 0.0181(5) Uani 1 1 d
C5 C 0.2194(3) 0.32141(10) 0.05029(7) 0.0163(4) Uani 1 1 d
C6 C 0.4065(4) 0.40875(14) -0.00958(11) 0.0319(6) Uani 1 1 d
C7 C 0.0367(4) 0.41145(14) -0.01104(10) 0.0284(6) Uani 1 1 d
C8 C 0.2315(4) 0.45547(13) 0.07512(10) 0.0292(6) Uani 1 1 d
C9 C -0.2361(3) 0.28036(11) 0.15643(8) 0.0181(5) Uani 1 1 d
C10 C -0.2313(3) 0.22960(11) 0.12744(9) 0.0221(5) Uani 1 1 d
C11 C -0.2049(3) 0.24934(12) 0.08103(9) 0.0212(5) Uani 1 1 d
C12 C -0.1912(3) 0.31185(11) 0.08204(8) 0.0190(5) Uani 1 1 d
C13 C -0.2078(3) 0.33268(10) 0.12926(7) 0.0160(4) Uani 1 1 d
C14 C -0.4216(4) 0.41754(14) 0.18415(11) 0.0354(7) Uani 1 1 d
C15 C -0.0569(4) 0.43617(13) 0.18796(11) 0.0322(6) Uani 1 1 d
C16 C -0.2451(3) 0.46226(13) 0.09779(9) 0.0251(5) Uani 1 1 d
C17 C 0.3160(3) 0.24772(12) 0.18444(8) 0.0194(5) Uani 1 1 d
C18 C 0.2395(3) 0.30071(11) 0.19950(8) 0.0210(5) Uani 1 1 d
C19 C 0.0811(3) 0.28588(12) 0.21553(8) 0.0194(5) Uani 1 1 d
C20 C 0.0596(3) 0.22429(11) 0.20930(8) 0.0176(5) Uani 1 1 d
C21 C 0.2038(3) 0.19935(10) 0.18896(7) 0.0176(4) Uani 1 1 d
C22 C 0.4338(4) 0.10171(15) 0.14957(13) 0.0379(8) Uani 1 1 d
C23 C 0.2361(4) 0.07902(14) 0.23759(10) 0.0296(6) Uani 1 1 d
C24 C 0.0614(4) 0.08682(14) 0.14444(11) 0.0343(7) Uani 1 1 d
H1A H 0.038(3) 0.2746(11) 0.0101(10) 0.020(7) Uiso 1 1 d
H2A H 0.168(3) 0.1779(13) 0.0416(9) 0.022(7) Uiso 1 1 d
H3A H 0.401(4) 0.2070(14) 0.0912(10) 0.028(8) Uiso 1 1 d
H4A H 0.423(3) 0.3186(12) 0.0940(9) 0.014(7) Uiso 1 1 d
H6A H 0.408(4) 0.3815(17) -0.0387(13) 0.050(10) Uiso 1 1 d
H6B H 0.502(4) 0.3983(14) 0.0080(11) 0.033(8) Uiso 1 1 d
H6C H 0.420(4) 0.4476(17) -0.0197(12) 0.046(10) Uiso 1 1 d
H7A H 0.029(4) 0.3827(18) -0.0329(13) 0.054(11) Uiso 1 1 d
H7B H 0.048(4) 0.4503(16) -0.0269(11) 0.038(9) Uiso 1 1 d
H7C H -0.062(4) 0.4110(15) 0.0050(12) 0.036(9) Uiso 1 1 d
H8A H 0.142(4) 0.4543(15) 0.0954(12) 0.040(9) Uiso 1 1 d
H8B H 0.239(4) 0.4932(19) 0.0647(12) 0.055(11) Uiso 1 1 d
H8C H 0.325(4) 0.4480(14) 0.0962(11) 0.034(8) Uiso 1 1 d
H9A H -0.257(3) 0.2789(10) 0.1896(9) 0.010(6) Uiso 1 1 d
H10A H -0.245(4) 0.1865(14) 0.1362(10) 0.030(8) Uiso 1 1 d
H11A H -0.206(3) 0.2243(12) 0.0545(10) 0.021(7) Uiso 1 1 d
H12A H -0.179(3) 0.3359(12) 0.0565(9) 0.017(7) Uiso 1 1 d
H14A H -0.431(4) 0.4568(19) 0.1976(14) 0.061(12) Uiso 1 1 d
H14B H -0.418(4) 0.3910(18) 0.2096(14) 0.057(11) Uiso 1 1 d
H14C H -0.527(5) 0.4085(16) 0.1641(12) 0.050(10) Uiso 1 1 d
H15A H -0.066(4) 0.4783(18) 0.1940(12) 0.050(10) Uiso 1 1 d
H15B H 0.047(4) 0.4271(16) 0.1746(12) 0.044(10) Uiso 1 1 d
H15C H -0.062(4) 0.4152(17) 0.2171(13) 0.046(10) Uiso 1 1 d
H16A H -0.254(4) 0.5028(18) 0.1078(13) 0.046(9) Uiso 1 1 d
H16B H -0.334(5) 0.4560(17) 0.0797(13) 0.057(11) Uiso 1 1 d
H16C H -0.158(5) 0.4621(16) 0.0792(13) 0.054(11) Uiso 1 1 d
H17A H 0.428(3) 0.2455(15) 0.1730(10) 0.029(8) Uiso 1 1 d
H18A H 0.287(3) 0.3393(13) 0.1996(10) 0.026(7) Uiso 1 1 d
H19A H 0.009(4) 0.3118(14) 0.2280(10) 0.030(8) Uiso 1 1 d
H20A H -0.031(3) 0.2029(13) 0.2196(10) 0.023(7) Uiso 1 1 d
H22A H 0.515(4) 0.1232(15) 0.1671(11) 0.033(9) Uiso 1 1 d
H22B H 0.430(5) 0.113(2) 0.1214(15) 0.075(16) Uiso 1 1 d
H22C H 0.456(4) 0.0588(17) 0.1519(12) 0.047(10) Uiso 1 1 d
H23A H 0.149(5) 0.0861(17) 0.2542(13) 0.056(11) Uiso 1 1 d
H23B H 0.318(5) 0.0922(17) 0.2568(13) 0.057(12) Uiso 1 1 d
H23C H 0.246(4) 0.0383(18) 0.2332(12) 0.051(10) Uiso 1 1 d
H24A H -0.040(5) 0.0939(18) 0.1593(13) 0.057(11) Uiso 1 1 d
H24B H 0.076(4) 0.0451(19) 0.1419(13) 0.048(10) Uiso 1 1 d
H24C H 0.061(4) 0.1028(19) 0.1139(14) 0.062(12) Uiso 1 1 d

loop_
_atom_site_aniso_label
_atom_site_aniso_U_11
_atom_site_aniso_U_22
_atom_site_aniso_U_33
_atom_site_aniso_U_23
_atom_site_aniso_U_13
_atom_site_aniso_U_12
Yb1 0.01054(6) 0.01433(6) 0.00956(5) -0.00007(3) -0.00006(3) -0.00104(3)
Si1 0.0237(3) 0.0167(3) 0.0153(3) 0.0014(2) 0.0032(3) 0.0002(3)
Si2 0.0216(3) 0.0173(3) 0.0161(3) 0.0016(2) 0.0038(2) 0.0025(3)
Si3 0.0229(3) 0.0191(3) 0.0186(3) 0.0055(2) 0.0017(3) 0.0036(3)
C1 0.0199(12) 0.0220(12) 0.0113(10) -0.0017(8) 0.0029(9) 0.0002(9)
C2 0.0278(13) 0.0193(12) 0.0186(11) -0.0031(9) 0.0087(10) -0.0016(10)
C3 0.0170(12) 0.0263(13) 0.0175(11) 0.0056(9) 0.0071(9) 0.0092(10)
C4 0.0144(11) 0.0257(13) 0.0143(10) 0.0038(9) 0.0028(9) -0.0035(9)
C5 0.0189(11) 0.0185(11) 0.0114(10) 0.0026(8) 0.0038(8) -0.0008(9)
C6 0.0372(16) 0.0246(15) 0.0338(15) 0.0070(12) 0.0137(13) -0.0022(12)
C7 0.0349(16) 0.0266(14) 0.0238(13) 0.0069(11) -0.0060(12) 0.0005(12)
C8 0.0312(15) 0.0269(15) 0.0296(14) -0.0095(11) 0.0008(12) 0.0005(12)
C9 0.0106(10) 0.0239(12) 0.0197(11) 0.0003(9) 0.0026(9) -0.0009(8)
C10 0.0106(11) 0.0230(13) 0.0325(14) -0.0016(10) 0.0005(9) -0.0064(9)
C11 0.0145(11) 0.0275(13) 0.0217(12) -0.0093(10) -0.0036(9) 0.0013(10)
C12 0.0155(11) 0.0276(13) 0.0139(10) -0.0002(9) -0.0023(8) 0.0041(9)
C13 0.0128(10) 0.0215(11) 0.0138(10) -0.0013(8) -0.0005(8) 0.0034(9)
C14 0.0451(19) 0.0253(15) 0.0358(16) 0.0051(13) 0.0218(14) 0.0069(13)
C15 0.0463(19) 0.0221(14) 0.0281(14) 0.0001(11) -0.0099(13) -0.0018(12)
C16 0.0255(14) 0.0253(14) 0.0244(13) 0.0075(11) 0.0040(11) 0.0049(10)
C17 0.0141(11) 0.0288(13) 0.0154(11) 0.0052(9) -0.0053(9) -0.0016(9)
C18 0.0248(12) 0.0232(12) 0.0151(10) -0.0011(9) -0.0082(9) -0.0065(10)
C19 0.0239(13) 0.0233(12) 0.0109(10) -0.0012(9) -0.0022(9) 0.0030(10)
C20 0.0197(12) 0.0217(13) 0.0115(10) 0.0043(8) 0.0020(9) -0.0017(9)
C21 0.0188(11) 0.0206(12) 0.0135(10) 0.0048(8) -0.0011(9) 0.0001(9)
C22 0.0441(19) 0.0273(16) 0.0422(18) 0.0133(14) 0.0178(15) 0.0137(13)
C23 0.0279(15) 0.0333(16) 0.0275(14) 0.0145(11) 0.0026(12) 0.0017(12)
C24 0.0454(19) 0.0225(15) 0.0351(16) -0.0019(12) -0.0099(14) 0.0001(12)

loop_
_atom_type_symbol
_atom_type_description
_atom_type_scat_dispersion_real
_atom_type_scat_dispersion_imag
_atom_type_scat_source
C C 0.0033 0.0016 'International Tables Vol C Tables 4.2.6.8 and 6.1.1.4'
H H 0.0000 0.0000 'International Tables Vol C Tables 4.2.6.8 and 6.1.1.4'
Si Si 0.0817 0.0704 'International Tables Vol C Tables 4.2.6.8 and 6.1.1.4'
Yb Yb -0.3850 5.5486 'International Tables Vol C Tables 4.2.6.8 and 6.1.1.4'

loop_
_geom_angle_atom_site_label_1
_geom_angle_atom_site_label_2
_geom_angle_atom_site_label_3
_geom_angle
Cnt1 Yb1 Cnt2 120.5
Cnt1 Yb1 Cnt3 120.4
Cnt2 Yb1 Cnt3 118.8
C11 Yb1 C3 114.49(8)
C11 Yb1 C2 83.36(8)
C3 Yb1 C2 31.13(8)
C11 Yb1 C12 30.93(8)
C3 Yb1 C12 122.89(7)
C2 Yb1 C12 96.18(8)
C11 Yb1 C19 120.85(8)
C3 Yb1 C19 120.84(8)
C2 Yb1 C19 148.15(8)
C12 Yb1 C19 115.22(7)
C11 Yb1 C10 31.22(8)
C3 Yb1 C10 132.62(8)
C2 Yb1 C10 104.57(8)
C12 Yb1 C10 51.05(8)
C19 Yb1 C10 92.02(8)
C11 Yb1 C18 151.17(8)
C3 Yb1 C18 93.79(8)
C2 Yb1 C18 124.71(8)
C12 Yb1 C18 134.55(8)
C19 Yb1 C18 31.00(7)
C10 Yb1 C18 122.96(8)
C11 Yb1 C20 109.33(8)
C3 Yb1 C20 111.98(7)
C2 Yb1 C20 126.39(8)
C12 Yb1 C20 121.67(7)
C19 Yb1 C20 30.71(7)
C10 Yb1 C20 78.30(8)
C18 Yb1 C20 50.86(8)
C11 Yb1 C4 122.72(8)
C3 Yb1 C4 30.82(8)
C2 Yb1 C4 51.08(8)
C12 Yb1 C4 112.70(7)
C19 Yb1 C4 115.39(7)
C10 Yb1 C4 152.55(8)
C18 Yb1 C4 84.41(7)
C20 Yb1 C4 124.72(7)
C11 Yb1 C21 124.85(8)
C3 Yb1 C21 80.80(7)
C2 Yb1 C21 98.43(8)
C12 Yb1 C21 148.99(7)
C19 Yb1 C21 51.59(8)
C10 Yb1 C21 98.63(8)
C18 Yb1 C21 51.50(7)
C20 Yb1 C21 31.19(7)
C4 Yb1 C21 97.71(7)
C11 Yb1 C17 155.75(8)
C3 Yb1 C17 70.23(8)
C2 Yb1 C17 98.45(8)
C12 Yb1 C17 164.88(7)
C19 Yb1 C17 50.75(7)
C10 Yb1 C17 127.58(8)
C18 Yb1 C17 30.65(8)
C20 Yb1 C17 50.51(7)
C4 Yb1 C17 74.31(7)
C21 Yb1 C17 30.90(7)
C11 Yb1 C1 72.43(8)
C3 Yb1 C1 50.66(7)
C2 Yb1 C1 30.54(7)
C12 Yb1 C1 72.27(7)
C19 Yb1 C1 165.22(8)
C10 Yb1 C1 102.25(8)
C18 Yb1 C1 134.76(8)
C20 Yb1 C1 156.75(7)
C4 Yb1 C1 50.52(7)
C21 Yb1 C1 128.33(7)
C17 Yb1 C1 120.02(8)
C11 Yb1 C13 51.80(7)
C3 Yb1 C13 151.29(7)
C2 Yb1 C13 127.42(7)
C12 Yb1 C13 31.26(6)
C19 Yb1 C13 84.16(7)
C10 Yb1 C13 51.45(7)
C18 Yb1 C13 105.02(7)
C20 Yb1 C13 96.73(7)
C4 Yb1 C13 128.79(7)
C21 Yb1 C13 127.90(7)
C17 Yb1 C13 133.91(7)
C1 Yb1 C13 101.65(7)
C11 Yb1 C5 95.24(8)
C3 Yb1 C5 51.35(7)
C2 Yb1 C5 51.20(7)
C12 Yb1 C5 81.59(7)
C19 Yb1 C5 135.19(7)
C10 Yb1 C5 126.41(7)
C18 Yb1 C5 107.48(8)
C20 Yb1 C5 155.15(7)
C4 Yb1 C5 31.12(7)
C21 Yb1 C5 128.45(7)
C17 Yb1 C5 104.76(7)
C1 Yb1 C5 30.60(7)
C13 Yb1 C5 101.54(7)
C11 Yb1 C9 50.80(7)
C3 Yb1 C9 163.11(8)
C2 Yb1 C9 133.22(8)
C12 Yb1 C9 50.42(7)
C19 Yb1 C9 70.93(7)
C10 Yb1 C9 30.55(7)
C18 Yb1 C9 100.38(8)
C20 Yb1 C9 71.32(7)
C4 Yb1 C9 159.46(7)
C21 Yb1 C9 100.87(7)
C17 Yb1 C9 119.27(7)
C1 Yb1 C9 120.47(7)
C13 Yb1 C9 30.68(7)
C5 Yb1 C9 130.57(7)
C5 Si1 C8 111.77(12)
C5 Si1 C7 110.29(12)
C8 Si1 C7 112.11(14)
C5 Si1 C6 107.73(12)
C8 Si1 C6 106.96(15)
C7 Si1 C6 107.75(14)
C13 Si2 C16 109.82(12)
C13 Si2 C14 108.16(13)
C16 Si2 C14 108.57(14)
C13 Si2 C15 113.06(12)
C16 Si2 C15 109.91(14)
C14 Si2 C15 107.18(16)
C21 Si3 C23 109.11(13)
C21 Si3 C22 111.90(13)
C23 Si3 C22 108.49(15)
C21 Si3 C24 109.45(13)
C23 Si3 C24 108.00(15)
C22 Si3 C24 109.80(17)
C2 C1 C5 109.3(2)
C2 C1 Yb1 72.73(13)
C5 C1 Yb1 74.73(12)
C1 C2 C3 107.9(2)
C1 C2 Yb1 76.73(14)
C3 C2 Yb1 74.36(13)
C4 C3 C2 107.9(2)
C4 C3 Yb1 75.07(13)
C2 C3 Yb1 74.52(14)
C3 C4 C5 108.9(2)
C3 C4 Yb1 74.11(13)
C5 C4 Yb1 76.04(13)
C1 C5 C4 106.0(2)
C1 C5 Si1 126.76(17)
C4 C5 Si1 124.32(18)
C1 C5 Yb1 74.66(13)
C4 C5 Yb1 72.84(12)
Si1 C5 Yb1 132.65(11)
C10 C9 C13 109.7(2)
C10 C9 Yb1 72.66(13)
C13 C9 Yb1 74.40(13)
C9 C10 C11 107.8(2)
C9 C10 Yb1 76.80(13)
C11 C10 Yb1 73.56(14)
C12 C11 C10 107.7(2)
C12 C11 Yb1 75.27(13)
C10 C11 Yb1 75.22(14)
C11 C12 C13 109.6(2)
C11 C12 Yb1 73.80(13)
C13 C12 Yb1 76.23(13)
C9 C13 C12 105.2(2)
C9 C13 Si2 126.48(16)
C12 C13 Si2 127.30(17)
C9 C13 Yb1 74.93(13)
C12 C13 Yb1 72.51(12)
Si2 C13 Yb1 126.14(11)
C18 C17 C21 109.1(2)
C18 C17 Yb1 73.22(13)
C21 C17 Yb1 73.88(13)
C17 C18 C19 108.0(2)
C17 C18 Yb1 76.13(13)
C19 C18 Yb1 74.42(13)
C20 C19 C18 107.7(2)
C20 C19 Yb1 74.82(13)
C18 C19 Yb1 74.57(13)
C19 C20 C21 109.5(2)
C19 C20 Yb1 74.46(13)
C21 C20 Yb1 75.07(13)
C17 C21 C20 105.7(2)
C17 C21 Si3 130.00(18)
C20 C21 Si3 123.73(17)
C17 C21 Yb1 75.22(13)
C20 C21 Yb1 73.74(13)
Si3 C21 Yb1 122.54(10)

loop_
_geom_bond_atom_site_label_1
_geom_bond_atom_site_label_2
_geom_bond_distance
Yb1 Cnt1 2.368
Yb1 Cnt2 2.364
Yb1 Cnt3 2.363
Yb1 C11 2.617(2)
Yb1 C3 2.631(2)
Yb1 C2 2.633(2)
Yb1 C12 2.635(2)
Yb1 C19 2.637(2)
Yb1 C10 2.638(2)
Yb1 C18 2.639(2)
Yb1 C20 2.642(2)
Yb1 C4 2.643(2)
Yb1 C21 2.659(2)
Yb1 C17 2.676(2)
Yb1 C1 2.683(2)
Yb1 C13 2.684(2)
Yb1 C5 2.684(2)
Yb1 C9 2.691(2)
Si1 C5 1.858(2)
Si1 C8 1.861(3)
Si1 C7 1.866(3)
Si1 C6 1.869(3)
Si2 C13 1.859(2)
Si2 C16 1.863(3)
Si2 C14 1.865(3)
Si2 C15 1.869(3)
Si3 C21 1.861(2)
Si3 C23 1.867(3)
Si3 C22 1.867(3)
Si3 C24 1.871(3)
C1 C2 1.401(3)
C1 C5 1.417(3)
C2 C3 1.412(4)
C3 C4 1.401(4)
C4 C5 1.430(3)
C9 C10 1.405(3)
C9 C13 1.422(3)
C10 C11 1.414(4)
C11 C12 1.401(4)
C12 C13 1.434(3)
C17 C18 1.405(4)
C17 C21 1.422(3)
C18 C19 1.410(3)
C19 C20 1.398(3)
C20 C21 1.425(3)
